data_4075096
loop_
_publ_author_name
'Kamiya, Ikuyo'
'Kawakami, Jun-ichi'
'Yano, Shigenobu'
'Nomoto, Akihiro'
'Ogawa, Akiya'

_publ_section_title
;
 A Highly Regioselective Cyanothiolation of Alkynes via Oxidative Addition
 of Thiocyanates to Tetrakis(triphenylphosphine)palladium(0) Catalyst
;
_journal_issue 15
_journal_name_full Organometallics
_journal_page_first 3562
_journal_paper_doi 10.1021/om0600442
_journal_volume 25
_journal_year 2006
_chemical_formula_moiety 'C43 H37 N O P2 Pd S '
_chemical_formula_sum 'C43 H37 N O P2 Pd S'
_chemical_formula_weight 784.18
_space_group_IT_number 14
_symmetry_cell_setting monoclinic
_symmetry_Int_Tables_number 14
_symmetry_space_group_name_Hall '-P 2ybc'
_symmetry_space_group_name_H-M 'P 1 21/c 1'
_cell_angle_alpha 90
_cell_angle_beta 105.588(5)
_cell_angle_gamma 90
_cell_formula_units_Z 4
_cell_length_a 18.859(2)
_cell_length_b 9.659(1)
_cell_length_c 21.970(2)
_cell_measurement_reflns_used 17536
_cell_measurement_temperature 296.1
_cell_measurement_theta_max 27.4
_cell_measurement_theta_min 3.0
_cell_volume 3854.8(7)
_computing_cell_refinement PROCESS-AUTO
_computing_data_collection PROCESS-AUTO
_computing_data_reduction CrystalStructure
_computing_publication_material 'CrystalStructure 3.6.0'
_computing_structure_refinement CRYSTALS
_computing_structure_solution SIR92
_diffrn_detector_area_resol_mean 10.00
_diffrn_measured_fraction_theta_full 0.9930
_diffrn_measured_fraction_theta_max 0.9930
_diffrn_measurement_device_type 'Rigaku RAXIS-RAPID'
_diffrn_measurement_method \w
_diffrn_radiation_type 'Mo K\a'
_diffrn_radiation_wavelength 0.7107
_diffrn_reflns_av_R_equivalents 0.054
_diffrn_reflns_limit_h_max 23
_diffrn_reflns_limit_h_min -24
_diffrn_reflns_limit_k_max 12
_diffrn_reflns_limit_k_min -12
_diffrn_reflns_limit_l_max 28
_diffrn_reflns_limit_l_min -28
_diffrn_reflns_number 34726
_diffrn_reflns_theta_full 27.46
_diffrn_reflns_theta_max 27.46
_exptl_absorpt_coefficient_mu 0.652
_exptl_absorpt_correction_T_max 0.822
_exptl_absorpt_correction_T_min 0.428
_exptl_absorpt_correction_type multi-scan
_exptl_absorpt_process_details
;
    Higashi, T. (1995). Program for Absorption Correction.
    Rigaku Corporation, Tokyo, Japan.
;
_exptl_crystal_colour brown
_exptl_crystal_density_diffrn 1.351
_exptl_crystal_density_method 'not measured'
_exptl_crystal_description prism
_exptl_crystal_F_000 1608.00
_exptl_crystal_size_max 0.30
_exptl_crystal_size_mid 0.30
_exptl_crystal_size_min 0.30
_refine_diff_density_max 2.30
_refine_diff_density_min -0.75
_refine_ls_extinction_method none
_refine_ls_goodness_of_fit_ref 1.017
_refine_ls_hydrogen_treatment refall
_refine_ls_number_parameters 476
_refine_ls_number_reflns 4454
_refine_ls_R_factor_gt 0.0420
_refine_ls_shift/su_max 0.0000
_refine_ls_structure_factor_coef F
_refine_ls_weighting_details
;
    Chebychev polynomial with 3 parameters (Carruthers & Watkin, 1979)
    5.9249    0.4536    4.8594
;
_refine_ls_weighting_scheme calc
_refine_ls_wR_factor_ref 0.0490
_reflns_number_gt 4454
_reflns_number_total 8782
_reflns_threshold_expression F^2^>2.0\s(F^2^)
_cod_data_source_file om0600442si20060117_023912.cif
_cod_data_source_block '_kamiya03_________________'
_cod_original_cell_volume 3854.8(8)
_cod_original_formula_sum 'C43 H37 N O P2 Pd S '
_cod_database_code 4075096

loop_
_symmetry_equiv_pos_site_id
_symmetry_equiv_pos_as_xyz
1 +X,+Y,+Z
2 -X,1/2+Y,1/2-Z
3 -X,-Y,-Z
4 +X,1/2-Y,1/2+Z

loop_
_atom_site_label
_atom_site_type_symbol
_atom_site_fract_x
_atom_site_fract_y
_atom_site_fract_z
_atom_site_U_iso_or_equiv
_atom_site_adp_type
_atom_site_occupancy
_atom_site_symmetry_multiplicity
_atom_site_calc_flag
_atom_site_refinement_flags
Pd(1) Pd 0.75581(2) 0.47776(3) 0.85036(2) 0.03741(8) Uani 1.00 1 d .
S(1) S 0.70598(7) 0.6383(1) 0.77071(6) 0.0524(3) Uani 1.00 1 d .
P(1) P 0.84389(6) 0.4037(1) 0.80017(5) 0.0401(3) Uani 1.00 1 d .
P(2) P 0.66860(6) 0.5655(1) 0.89759(5) 0.0410(3) Uani 1.00 1 d .
O(1) O 0.9269(3) 0.8020(7) 1.0137(3) 0.087(2) Uiso 1.00 1 d .
N(1) N 0.8252(3) 0.2690(5) 0.9589(2) 0.065(1) Uani 1.00 1 d .
C(1) C 0.8318(2) 0.4447(5) 0.7171(2) 0.047(1) Uani 1.00 1 d .
C(2) C 0.8063(3) 0.3487(6) 0.6694(2) 0.059(2) Uani 1.00 1 d .
C(3) C 0.7959(4) 0.3842(8) 0.6064(3) 0.074(2) Uani 1.00 1 d .
C(4) C 0.8124(4) 0.5165(9) 0.5908(3) 0.084(2) Uani 1.00 1 d .
C(5) C 0.8361(4) 0.6141(8) 0.6380(3) 0.078(2) Uani 1.00 1 d .
C(6) C 0.8451(3) 0.5802(6) 0.7002(3) 0.061(2) Uani 1.00 1 d .
C(7) C 0.9327(3) 0.4812(5) 0.8384(2) 0.050(1) Uani 1.00 1 d .
C(8) C 0.9868(3) 0.4925(8) 0.8074(3) 0.084(2) Uani 1.00 1 d .
C(9) C 1.0537(3) 0.553(1) 0.8367(3) 0.103(3) Uani 1.00 1 d .
C(10) C 1.0672(3) 0.6040(8) 0.8968(3) 0.080(2) Uani 1.00 1 d .
C(11) C 1.0145(3) 0.5922(7) 0.9287(3) 0.067(2) Uani 1.00 1 d .
C(12) C 0.9466(3) 0.5334(6) 0.8991(2) 0.055(1) Uani 1.00 1 d .
C(13) C 0.8598(3) 0.2171(5) 0.8046(2) 0.048(1) Uani 1.00 1 d .
C(14) C 0.9299(4) 0.1619(6) 0.8252(3) 0.068(2) Uani 1.00 1 d .
C(15) C 0.9399(6) 0.0199(9) 0.8287(3) 0.095(3) Uani 1.00 1 d .
C(16) C 0.8804(7) -0.0665(8) 0.8096(4) 0.104(3) Uani 1.00 1 d .
C(17) C 0.8110(6) -0.0128(7) 0.7885(4) 0.093(3) Uani 1.00 1 d .
C(18) C 0.7998(4) 0.1303(6) 0.7867(3) 0.070(2) Uani 1.00 1 d .
C(19) C 0.6671(2) 0.7532(5) 0.9006(2) 0.043(1) Uani 1.00 1 d .
C(20) C 0.6060(3) 0.8262(6) 0.9054(3) 0.058(2) Uani 1.00 1 d .
C(21) C 0.6092(3) 0.9674(6) 0.9134(3) 0.067(2) Uani 1.00 1 d .
C(22) C 0.6741(4) 1.0370(6) 0.9181(3) 0.072(2) Uani 1.00 1 d .
C(23) C 0.7356(3) 0.9657(6) 0.9135(3) 0.061(2) Uani 1.00 1 d .
C(24) C 0.7316(3) 0.8241(5) 0.9047(2) 0.053(1) Uani 1.00 1 d .
C(25) C 0.6724(3) 0.5275(5) 0.9801(2) 0.049(1) Uani 1.00 1 d .
C(26) C 0.6096(3) 0.5186(8) 1.0007(3) 0.079(2) Uani 1.00 1 d .
C(27) C 0.6140(4) 0.5063(9) 1.0644(3) 0.093(3) Uani 1.00 1 d .
C(28) C 0.6806(4) 0.5055(7) 1.1079(3) 0.077(2) Uani 1.00 1 d .
C(29) C 0.7425(4) 0.5165(7) 1.0887(3) 0.079(2) Uani 1.00 1 d .
C(30) C 0.7394(3) 0.5264(6) 1.0250(3) 0.062(2) Uani 1.00 1 d .
C(31) C 0.5777(3) 0.5063(5) 0.8524(2) 0.048(1) Uani 1.00 1 d .
C(32) C 0.5335(3) 0.5860(6) 0.8049(2) 0.060(2) Uani 1.00 1 d .
C(33) C 0.4663(3) 0.5319(8) 0.7681(3) 0.076(2) Uani 1.00 1 d .
C(34) C 0.4447(4) 0.4026(9) 0.7793(4) 0.089(2) Uani 1.00 1 d .
C(35) C 0.4893(4) 0.3220(8) 0.8257(4) 0.088(2) Uani 1.00 1 d .
C(36) C 0.5556(3) 0.3738(6) 0.8615(3) 0.068(2) Uani 1.00 1 d .
C(37) C 0.6621(3) 0.5405(6) 0.7027(2) 0.050(1) Uani 1.00 1 d .
C(38) C 0.6526(3) 0.6009(7) 0.6435(3) 0.065(2) Uani 1.00 1 d .
C(39) C 0.6182(4) 0.531(1) 0.5899(3) 0.090(2) Uani 1.00 1 d .
C(40) C 0.5929(4) 0.399(1) 0.5926(3) 0.092(3) Uani 1.00 1 d .
C(41) C 0.6012(3) 0.3390(8) 0.6505(3) 0.079(2) Uani 1.00 1 d .
C(42) C 0.6355(3) 0.4073(6) 0.7055(3) 0.060(2) Uani 1.00 1 d .
C(43) C 0.7990(2) 0.3458(5) 0.9193(2) 0.046(1) Uani 1.00 1 d .
H(1) H 0.7962 0.2572 0.6805 0.071 Uiso 1.00 1 c R
H(2) H 0.7692 0.2916 0.5722 0.088 Uiso 1.00 1 c R
H(3) H 0.8066 0.5409 0.5479 0.101 Uiso 1.00 1 c R
H(4) H 0.8463 0.7058 0.6272 0.095 Uiso 1.00 1 c R
H(5) H 0.8609 0.6472 0.7327 0.074 Uiso 1.00 1 c R
H(6) H 0.9789 0.4521 0.7666 0.103 Uiso 1.00 1 c R
H(7) H 1.0897 0.5637 0.8140 0.125 Uiso 1.00 1 c R
H(8) H 1.1129 0.6471 0.9162 0.094 Uiso 1.00 1 c R
H(9) H 1.0246 0.6226 0.9713 0.080 Uiso 1.00 1 c R
H(10) H 0.9092 0.5283 0.9206 0.067 Uiso 1.00 1 c R
H(11) H 0.9713 0.2218 0.8373 0.082 Uiso 1.00 1 c R
H(12) H 0.9879 -0.0183 0.8433 0.115 Uiso 1.00 1 c R
H(13) H 0.8875 -0.1640 0.8113 0.129 Uiso 1.00 1 c R
H(14) H 0.7699 -0.0731 0.7755 0.117 Uiso 1.00 1 c R
H(15) H 0.7519 0.1693 0.7733 0.086 Uiso 1.00 1 c R
H(16) H 0.5615 0.7778 0.9031 0.069 Uiso 1.00 1 c R
H(17) H 0.5666 1.0173 0.9158 0.080 Uiso 1.00 1 c R
H(18) H 0.6767 1.1343 0.9247 0.085 Uiso 1.00 1 c R
H(19) H 0.7805 1.0134 0.9164 0.073 Uiso 1.00 1 c R
H(20) H 0.7737 0.7743 0.9011 0.064 Uiso 1.00 1 c R
H(21) H 0.5629 0.5212 0.9705 0.096 Uiso 1.00 1 c R
H(22) H 0.5704 0.4970 1.0778 0.116 Uiso 1.00 1 c R
H(23) H 0.6833 0.4972 1.1516 0.095 Uiso 1.00 1 c R
H(24) H 0.7890 0.5173 1.1193 0.092 Uiso 1.00 1 c R
H(25) H 0.7832 0.5331 1.0117 0.075 Uiso 1.00 1 c R
H(26) H 0.5485 0.6877 0.7969 0.071 Uiso 1.00 1 c R
H(27) H 0.4348 0.5858 0.7358 0.087 Uiso 1.00 1 c R
H(28) H 0.3988 0.3668 0.7552 0.106 Uiso 1.00 1 c R
H(29) H 0.4743 0.2309 0.8328 0.109 Uiso 1.00 1 c R
H(30) H 0.5868 0.3174 0.8930 0.083 Uiso 1.00 1 c R
H(31) H 0.6714 0.6914 0.6412 0.079 Uiso 1.00 1 c R
H(32) H 0.6102 0.5752 0.5499 0.106 Uiso 1.00 1 c R
H(33) H 0.5700 0.3498 0.5552 0.108 Uiso 1.00 1 c R
H(34) H 0.5844 0.2470 0.6529 0.093 Uiso 1.00 1 c R
H(35) H 0.6402 0.3648 0.7454 0.072 Uiso 1.00 1 c R
H(36) H 0.9550 0.8450 1.0280 0.0392 Uiso 1.00 1 c .
H(37) H 0.9160 0.7380 1.0230 0.0392 Uiso 1.00 1 c .

loop_
_atom_site_aniso_label
_atom_site_aniso_U_11
_atom_site_aniso_U_22
_atom_site_aniso_U_33
_atom_site_aniso_U_12
_atom_site_aniso_U_13
_atom_site_aniso_U_23
Pd(1) 0.0385(2) 0.0385(2) 0.0366(2) -0.0001(2) 0.0124(1) -0.0004(2)
S(1) 0.0652(8) 0.0453(6) 0.0476(7) 0.0075(5) 0.0167(6) 0.0051(5)
P(1) 0.0405(6) 0.0440(6) 0.0370(6) -0.0012(5) 0.0124(5) -0.0039(5)
P(2) 0.0400(6) 0.0422(6) 0.0429(6) -0.0000(4) 0.0150(5) -0.0003(5)
N(1) 0.071(3) 0.060(3) 0.056(3) -0.001(2) 0.005(2) -0.000(2)
C(1) 0.036(2) 0.063(3) 0.044(2) 0.002(2) 0.014(2) -0.001(2)
C(2) 0.068(3) 0.063(3) 0.045(3) 0.011(3) 0.016(2) -0.004(2)
C(3) 0.076(4) 0.101(5) 0.043(3) 0.020(4) 0.012(3) -0.008(3)
C(4) 0.078(4) 0.128(6) 0.048(3) 0.011(4) 0.021(3) 0.016(4)
C(5) 0.081(4) 0.088(5) 0.067(4) -0.008(3) 0.026(3) 0.026(3)
C(6) 0.067(3) 0.062(3) 0.056(3) -0.011(3) 0.018(3) 0.006(3)
C(7) 0.042(2) 0.061(3) 0.046(2) -0.003(2) 0.012(2) 0.000(2)
C(8) 0.054(3) 0.155(7) 0.047(3) -0.026(4) 0.019(2) -0.015(3)
C(9) 0.050(3) 0.198(9) 0.064(4) -0.046(4) 0.019(3) -0.005(5)
C(10) 0.056(3) 0.121(6) 0.057(3) -0.031(3) 0.005(3) 0.003(3)
C(11) 0.062(3) 0.082(4) 0.055(3) -0.019(3) 0.014(3) -0.016(3)
C(12) 0.052(3) 0.068(3) 0.048(3) -0.011(3) 0.016(2) -0.008(2)
C(13) 0.063(3) 0.044(3) 0.042(2) 0.008(2) 0.021(2) 0.000(2)
C(14) 0.081(4) 0.068(4) 0.055(3) 0.022(3) 0.018(3) -0.001(3)
C(15) 0.151(7) 0.075(4) 0.063(4) 0.052(5) 0.033(4) 0.003(4)
C(16) 0.21(1) 0.048(4) 0.068(4) 0.033(6) 0.054(5) 0.005(3)
C(17) 0.152(8) 0.056(4) 0.084(5) -0.024(4) 0.052(5) -0.008(3)
C(18) 0.094(4) 0.054(3) 0.069(4) -0.009(3) 0.031(3) -0.003(3)
C(19) 0.046(2) 0.043(2) 0.040(2) -0.003(2) 0.011(2) -0.003(2)
C(20) 0.053(3) 0.051(3) 0.070(3) 0.002(2) 0.015(2) -0.009(2)
C(21) 0.063(3) 0.053(3) 0.084(4) 0.018(3) 0.016(3) -0.009(3)
C(22) 0.085(4) 0.044(3) 0.084(4) 0.005(3) 0.017(3) -0.006(3)
C(23) 0.068(3) 0.049(3) 0.066(3) -0.012(3) 0.019(3) -0.007(3)
C(24) 0.058(3) 0.047(3) 0.054(3) -0.001(2) 0.018(2) -0.005(2)
C(25) 0.055(3) 0.048(2) 0.047(2) 0.003(2) 0.022(2) -0.001(2)
C(26) 0.059(3) 0.119(5) 0.063(3) 0.006(3) 0.023(3) 0.005(3)
C(27) 0.077(4) 0.147(7) 0.067(4) 0.005(4) 0.041(3) 0.006(4)
C(28) 0.094(5) 0.092(5) 0.052(3) 0.010(3) 0.032(3) 0.005(3)
C(29) 0.081(4) 0.096(5) 0.053(3) 0.014(4) 0.005(3) 0.000(3)
C(30) 0.062(3) 0.073(3) 0.053(3) 0.006(3) 0.018(2) -0.002(3)
C(31) 0.042(2) 0.047(3) 0.059(3) -0.005(2) 0.022(2) -0.007(2)
C(32) 0.058(3) 0.065(3) 0.054(3) -0.009(3) 0.007(2) -0.006(3)
C(33) 0.054(3) 0.098(5) 0.066(4) -0.007(3) -0.001(3) -0.022(3)
C(34) 0.059(4) 0.093(5) 0.114(6) -0.026(4) 0.023(4) -0.053(5)
C(35) 0.085(5) 0.067(4) 0.119(6) -0.031(4) 0.043(4) -0.023(4)
C(36) 0.064(3) 0.053(3) 0.091(4) -0.012(3) 0.029(3) -0.008(3)
C(37) 0.046(2) 0.063(3) 0.040(2) 0.012(2) 0.010(2) -0.001(2)
C(38) 0.067(3) 0.079(4) 0.051(3) 0.016(3) 0.018(3) 0.010(3)
C(39) 0.084(5) 0.137(7) 0.045(3) 0.013(5) 0.009(3) 0.001(4)
C(40) 0.061(4) 0.147(8) 0.063(4) -0.008(4) 0.006(3) -0.032(4)
C(41) 0.064(4) 0.092(5) 0.078(4) -0.016(3) 0.015(3) -0.025(4)
C(42) 0.049(3) 0.074(4) 0.056(3) 0.001(3) 0.014(2) -0.002(3)
C(43) 0.042(2) 0.051(3) 0.041(2) 0.004(2) 0.005(2) -0.002(2)

loop_
_atom_type_symbol
_atom_type_description
_atom_type_scat_dispersion_real
_atom_type_scat_dispersion_imag
_atom_type_scat_source
C C 0.003 0.002
;
International Tables for Crystallography
(1992, Vol. C, Tables 4.2.6.8 and 6.1.1.4)
;
H H 0.000 0.000
;
International Tables for Crystallography
(1992, Vol. C, Table 6.1.1.4)
;
N N 0.006 0.003
;
International Tables for Crystallography
(1992, Vol. C, Tables 4.2.6.8 and 6.1.1.4)
;
S S 0.125 0.123
;
International Tables for Crystallography
(1992, Vol. C, Tables 4.2.6.8 and 6.1.1.4)
;
P P 0.102 0.094
;
International Tables for Crystallography
(1992, Vol. C, Tables 4.2.6.8 and 6.1.1.4)
;
Pd Pd -0.999 1.007
;
International Tables for Crystallography
(1992, Vol. C, Tables 4.2.6.8 and 6.1.1.4)
;
O O 0.011 0.006
;
International Tables for Crystallography
(1992, Vol. C, Tables 4.2.6.8 and 6.1.1.4)
;

loop_
_geom_angle_atom_site_label_1
_geom_angle_atom_site_label_2
_geom_angle_atom_site_label_3
_geom_angle
P(1) Pd(1) S(1) 92.49(5)
P(2) Pd(1) S(1) 84.38(5)
Pd(1) S(1) C(37) 106.2(2)
C(43) Pd(1) S(1) 178.5(1)
P(2) Pd(1) P(1) 176.32(4)
Pd(1) P(1) C(7) 109.8(2)
Pd(1) P(1) C(13) 113.8(2)
C(43) Pd(1) P(1) 88.0(2)
Pd(1) P(1) C(1) 119.5(2)
Pd(1) P(2) C(19) 113.6(2)
Pd(1) P(2) C(31) 108.4(2)
C(43) Pd(1) P(2) 95.0(2)
Pd(1) P(2) C(25) 121.6(2)
Pd(1) C(43) N(1) 178.7(5)
S(1) C(37) C(42) 123.3(4)
S(1) C(37) C(38) 118.5(4)
C(7) P(1) C(1) 103.0(2)
C(13) P(1) C(1) 104.0(2)
P(1) C(1) C(6) 119.0(4)
P(1) C(1) C(2) 122.5(4)
P(1) C(7) C(12) 120.5(4)
C(13) P(1) C(7) 105.3(2)
P(1) C(7) C(8) 121.2(4)
P(1) C(13) C(14) 121.7(4)
P(1) C(13) C(18) 118.4(4)
C(31) P(2) C(19) 108.1(2)
P(2) C(19) C(24) 118.5(4)
P(2) C(19) C(20) 122.3(4)
C(25) P(2) C(19) 99.2(2)
C(31) P(2) C(25) 104.9(2)
P(2) C(25) C(26) 121.9(4)
P(2) C(25) C(30) 119.6(4)
P(2) C(31) C(32) 121.6(4)
P(2) C(31) C(36) 119.2(4)
C(6) C(1) C(2) 118.4(5)
C(1) C(2) C(3) 121.1(6)
C(1) C(6) C(5) 120.3(5)
C(2) C(3) C(4) 119.7(6)
C(3) C(4) C(5) 119.6(6)
C(4) C(5) C(6) 120.9(7)
C(12) C(7) C(8) 118.3(5)
C(7) C(8) C(9) 120.5(6)
C(7) C(12) C(11) 120.8(5)
C(8) C(9) C(10) 120.8(7)
C(9) C(10) C(11) 119.6(6)
C(10) C(11) C(12) 119.9(5)
C(18) C(13) C(14) 119.8(5)
C(13) C(14) C(15) 120.3(7)
C(13) C(18) C(17) 119.3(7)
C(14) C(15) C(16) 119.9(9)
C(15) C(16) C(17) 120.2(7)
C(16) C(17) C(18) 120.5(8)
C(24) C(19) C(20) 118.9(4)
C(19) C(20) C(21) 120.5(5)
C(19) C(24) C(23) 121.0(5)
C(20) C(21) C(22) 120.2(6)
C(21) C(22) C(23) 120.0(5)
C(22) C(23) C(24) 119.4(5)
C(30) C(25) C(26) 117.8(5)
C(25) C(26) C(27) 120.8(5)
C(25) C(30) C(29) 120.3(6)
C(26) C(27) C(28) 120.4(7)
C(27) C(28) C(29) 119.6(6)
C(28) C(29) C(30) 121.0(6)
C(36) C(31) C(32) 118.9(4)
C(31) C(32) C(33) 119.6(6)
C(31) C(36) C(35) 121.2(5)
C(32) C(33) C(34) 120.4(6)
C(33) C(34) C(35) 120.1(6)
C(34) C(35) C(36) 119.9(7)
C(42) C(37) C(38) 118.1(5)
C(37) C(38) C(39) 121.0(6)
C(37) C(42) C(41) 119.7(5)
C(38) C(39) C(40) 120.8(7)
C(39) C(40) C(41) 118.9(7)
C(40) C(41) C(42) 121.4(7)
H(37) O(1) H(36) 131.1(8)
C(1) C(2) H(1) 118.6850
C(1) C(6) H(5) 118.6403
H(1) C(2) C(3) 120.1889
C(2) C(3) H(2) 111.5351
H(2) C(3) C(4) 128.6471
C(3) C(4) H(3) 120.2443
C(4) C(5) H(4) 119.5972
H(3) C(4) C(5) 120.1852
C(5) C(6) H(5) 121.0614
H(4) C(5) C(6) 119.5458
C(7) C(8) H(6) 118.9790
C(7) C(12) H(10) 119.0838
H(6) C(8) C(9) 120.3998
C(8) C(9) H(7) 119.3040
H(7) C(9) C(10) 119.8195
C(9) C(10) H(8) 120.0887
C(10) C(11) H(9) 119.9859
H(8) C(10) C(11) 120.2683
C(11) C(12) H(10) 120.0903
H(9) C(11) C(12) 120.1488
C(13) C(14) H(11) 119.8374
C(13) C(18) H(15) 119.0949
H(11) C(14) C(15) 119.8950
C(14) C(15) H(12) 120.4651
H(12) C(15) C(16) 119.6534
C(15) C(16) H(13) 119.7932
C(16) C(17) H(14) 119.8860
H(13) C(16) C(17) 120.0128
C(17) C(18) H(15) 121.6404
H(14) C(17) C(18) 119.5794
C(19) C(20) H(16) 119.2484
C(19) C(24) H(20) 119.0821
H(16) C(20) C(21) 120.2531
C(20) C(21) H(17) 120.0627
H(17) C(21) C(22) 119.7605
C(21) C(22) H(18) 120.2242
C(22) C(23) H(19) 120.3718
H(18) C(22) C(23) 119.7263
C(23) C(24) H(20) 119.9252
H(19) C(23) C(24) 120.2362
C(25) C(26) H(21) 118.9919
C(25) C(30) H(25) 119.0560
H(21) C(26) C(27) 120.1615
C(26) C(27) H(22) 119.8299
H(22) C(27) C(28) 119.7733
C(27) C(28) H(23) 120.0476
C(28) C(29) H(24) 119.4078
H(23) C(28) C(29) 120.3628
C(29) C(30) H(25) 120.6192
H(24) C(29) C(30) 119.5977
C(31) C(32) H(26) 120.8861
C(31) C(36) H(30) 119.0941
H(26) C(32) C(33) 119.4705
C(32) C(33) H(27) 120.7970
H(27) C(33) C(34) 118.8165
C(33) C(34) H(28) 120.4246
C(34) C(35) H(29) 119.6978
H(28) C(34) C(35) 119.5082
C(35) C(36) H(30) 119.7383
H(29) C(35) C(36) 120.4344
C(37) C(38) H(31) 118.6366
C(37) C(42) H(35) 119.6722
H(31) C(38) C(39) 120.3613
C(38) C(39) H(32) 120.1475
H(32) C(39) C(40) 119.0032
C(39) C(40) H(33) 121.0593
C(40) C(41) H(34) 119.5529
H(33) C(40) C(41) 120.0428
C(41) C(42) H(35) 120.6058
H(34) C(41) C(42) 119.0114

loop_
_geom_bond_atom_site_label_1
_geom_bond_atom_site_label_2
_geom_bond_distance
Pd(1) S(1) 2.338(1)
Pd(1) P(1) 2.339(1)
Pd(1) P(2) 2.327(1)
Pd(1) C(43) 1.980(4)
S(1) C(37) 1.773(5)
P(1) C(1) 1.822(5)
P(1) C(7) 1.820(5)
P(1) C(13) 1.826(5)
P(2) C(19) 1.815(5)
P(2) C(25) 1.832(5)
P(2) C(31) 1.827(4)
N(1) C(43) 1.149(6)
C(1) C(2) 1.385(7)
C(1) C(6) 1.401(8)
C(2) C(3) 1.386(8)
C(3) C(4) 1.38(1)
C(4) C(5) 1.38(1)
C(5) C(6) 1.370(9)
C(7) C(8) 1.375(9)
C(7) C(12) 1.384(7)
C(8) C(9) 1.385(9)
C(9) C(10) 1.37(1)
C(10) C(11) 1.37(1)
C(11) C(12) 1.391(7)
C(13) C(14) 1.385(8)
C(13) C(18) 1.377(8)
C(14) C(15) 1.38(1)
C(15) C(16) 1.37(1)
C(16) C(17) 1.37(2)
C(17) C(18) 1.397(9)
C(19) C(20) 1.379(7)
C(19) C(24) 1.378(7)
C(20) C(21) 1.375(8)
C(21) C(22) 1.375(9)
C(22) C(23) 1.376(9)
C(23) C(24) 1.381(7)
C(25) C(26) 1.380(9)
C(25) C(30) 1.378(7)
C(26) C(27) 1.38(1)
C(27) C(28) 1.358(9)
C(28) C(29) 1.35(1)
C(29) C(30) 1.388(9)
C(31) C(32) 1.381(7)
C(31) C(36) 1.377(7)
C(32) C(33) 1.408(8)
C(33) C(34) 1.36(1)
C(34) C(35) 1.38(1)
C(35) C(36) 1.379(9)
C(37) C(38) 1.393(7)
C(37) C(42) 1.388(8)
C(38) C(39) 1.359(9)
C(39) C(40) 1.37(1)
C(40) C(41) 1.37(1)
C(41) C(42) 1.376(8)
O(1) H(36) 0.681(6)
O(1) H(37) 0.699(6)
C(2) H(1) 0.9500
C(3) H(2) 1.1884
C(4) H(3) 0.9499
C(5) H(4) 0.9500
C(6) H(5) 0.9501
C(8) H(6) 0.9500
C(9) H(7) 0.9499
C(10) H(8) 0.9499
C(11) H(9) 0.9501
C(12) H(10) 0.9499
C(14) H(11) 0.9500
C(15) H(12) 0.9501
C(16) H(13) 0.9500
C(17) H(14) 0.9500
C(18) H(15) 0.9500
C(20) H(16) 0.9500
C(21) H(17) 0.9500
C(22) H(18) 0.9499
C(23) H(19) 0.9500
C(24) H(20) 0.9500
C(26) H(21) 0.9500
C(27) H(22) 0.9500
C(28) H(23) 0.9501
C(29) H(24) 0.9500
C(30) H(25) 0.9499
C(32) H(26) 1.0498
C(33) H(27) 0.9501
C(34) H(28) 0.9500
C(35) H(29) 0.9500
C(36) H(30) 0.9500
C(38) H(31) 0.9501
C(39) H(32) 0.9501
C(40) H(33) 0.9499
C(41) H(34) 0.9500
C(42) H(35) 0.9502

loop_
_geom_contact_atom_site_label_1
_geom_contact_atom_site_label_2
_geom_contact_distance
_geom_contact_site_symmetry_2
Pd(1) N(1) 3.129(4) .
Pd(1) C(7) 3.416(5) .
Pd(1) C(12) 3.510(5) .
Pd(1) C(13) 3.500(5) .
Pd(1) C(19) 3.477(5) .
Pd(1) C(31) 3.382(5) .
Pd(1) C(37) 3.306(4) .
Pd(1) C(42) 3.444(5) .
S(1) P(1) 3.378(2) .
S(1) P(2) 3.133(2) .
S(1) C(1) 3.467(5) .
S(1) C(6) 3.433(7) .
S(1) C(19) 3.323(5) .
S(1) C(24) 3.369(5) .
S(1) C(32) 3.566(6) .
S(1) C(38) 2.728(5) .
S(1) C(42) 2.789(6) .
P(1) C(2) 2.820(5) .
P(1) C(6) 2.785(6) .
P(1) C(8) 2.792(6) .
P(1) C(12) 2.790(5) .
P(1) C(14) 2.813(6) .
P(1) C(18) 2.761(6) .
P(1) C(43) 3.013(5) .
P(2) C(20) 2.806(6) .
P(2) C(24) 2.753(5) .
P(2) C(26) 2.817(7) .
P(2) C(30) 2.784(5) .
P(2) C(32) 2.808(5) .
P(2) C(36) 2.773(6) .
P(2) C(43) 3.185(5) .
O(1) C(4) 3.55(1) 56504
O(1) C(11) 3.461(9) .
N(1) C(22) 3.546(8) 54501
N(1) C(23) 3.395(7) 54501
N(1) C(30) 3.488(8) .
C(1) C(3) 2.414(7) .
C(1) C(4) 2.787(8) .
C(1) C(5) 2.403(9) .
C(1) C(7) 2.850(6) .
C(1) C(8) 3.094(7) .
C(1) C(13) 2.875(7) .
C(1) C(18) 3.525(8) .
C(1) C(37) 3.265(7) .
C(2) C(4) 2.393(9) .
C(2) C(5) 2.751(9) .
C(2) C(6) 2.393(8) .
C(2) C(13) 3.139(7) .
C(2) C(18) 3.359(8) .
C(2) C(37) 3.527(8) .
C(2) C(42) 3.564(8) .
C(3) C(5) 2.39(1) .
C(3) C(6) 2.768(9) .
C(3) C(39) 3.57(1) .
C(4) O(1) 3.55(1) 56404
C(4) C(6) 2.395(8) .
C(5) C(38) 3.498(9) .
C(6) C(7) 3.188(7) .
C(6) C(8) 3.166(7) .
C(6) C(37) 3.488(8) .
C(6) C(38) 3.513(8) .
C(7) C(9) 2.396(9) .
C(7) C(10) 2.781(8) .
C(7) C(11) 2.414(7) .
C(7) C(13) 2.899(7) .
C(7) C(14) 3.097(8) .
C(8) C(10) 2.391(8) .
C(8) C(11) 2.750(9) .
C(8) C(12) 2.369(9) .
C(8) C(13) 3.570(9) .
C(8) C(14) 3.42(1) .
C(9) C(11) 2.36(1) .
C(9) C(12) 2.734(9) .
C(10) C(12) 2.386(8) .
C(12) C(43) 3.450(7) .
C(13) C(15) 2.40(1) .
C(13) C(16) 2.765(9) .
C(13) C(17) 2.393(9) .
C(13) C(43) 3.281(7) .
C(14) C(16) 2.38(1) .
C(14) C(17) 2.75(1) .
C(14) C(18) 2.389(9) .
C(15) C(17) 2.37(1) .
C(15) C(18) 2.77(1) .
C(16) C(18) 2.40(1) .
C(17) C(23) 3.42(1) 54501
C(18) C(43) 3.585(8) .
C(19) C(21) 2.391(8) .
C(19) C(22) 2.766(7) .
C(19) C(23) 2.401(7) .
C(19) C(25) 2.778(7) .
C(19) C(26) 3.526(9) .
C(19) C(30) 3.482(7) .
C(19) C(31) 2.949(6) .
C(19) C(32) 3.245(6) .
C(20) C(22) 2.383(8) .
C(20) C(23) 2.755(8) .
C(20) C(24) 2.374(8) .
C(20) C(25) 3.388(7) .
C(20) C(31) 3.295(7) .
C(20) C(32) 3.240(8) .
C(21) C(23) 2.383(9) .
C(21) C(24) 2.742(8) .
C(22) N(1) 3.546(8) 56501
C(22) C(24) 2.380(8) .
C(23) N(1) 3.395(7) 56501
C(23) C(17) 3.42(1) 56501
C(25) C(27) 2.40(1) .
C(25) C(28) 2.779(8) .
C(25) C(29) 2.400(7) .
C(25) C(31) 2.900(6) .
C(25) C(36) 3.281(7) .
C(25) C(43) 3.504(7) .
C(26) C(28) 2.379(8) .
C(26) C(29) 2.724(8) .
C(26) C(30) 2.363(8) .
C(26) C(31) 3.154(8) .
C(26) C(36) 3.267(9) .
C(27) C(29) 2.34(1) .
C(27) C(30) 2.73(1) .
C(28) C(30) 2.38(1) .
C(30) C(43) 3.332(8) .
C(31) C(33) 2.411(7) .
C(31) C(34) 2.777(8) .
C(31) C(35) 2.401(9) .
C(32) C(34) 2.399(9) .
C(32) C(35) 2.76(1) .
C(32) C(35) 3.60(1) 65602
C(32) C(36) 2.375(8) .
C(33) C(35) 2.37(1) .
C(33) C(36) 2.742(8) .
C(34) C(36) 2.384(9) .
C(35) C(32) 3.60(1) 64602
C(37) C(39) 2.395(7) .
C(37) C(40) 2.778(9) .
C(37) C(41) 2.390(8) .
C(38) C(40) 2.37(1) .
C(38) C(41) 2.73(1) .
C(38) C(42) 2.386(9) .
C(39) C(41) 2.36(1) .
C(39) C(42) 2.748(9) .
C(40) C(42) 2.395(9) .
Pd(1) H(10) 2.9310 .
Pd(1) H(15) 3.4178 .
Pd(1) H(20) 3.0586 .
Pd(1) H(25) 3.4841 .
Pd(1) H(35) 2.9251 .
S(1) H(5) 3.2485 .
S(1) H(14) 3.0277 56501
S(1) H(20) 3.0968 .
S(1) H(26) 3.2088 .
S(1) H(28) 2.9147 65602
S(1) H(31) 2.7910 .
S(1) H(35) 2.9080 .
P(1) H(1) 2.9069 .
P(1) H(5) 2.8439 .
P(1) H(6) 2.8728 .
P(1) H(10) 2.8659 .
P(1) H(11) 2.9105 .
P(1) H(15) 2.8169 .
P(2) H(16) 2.9037 .
P(2) H(20) 2.8149 .
P(2) H(21) 2.9052 .
P(2) H(25) 2.8541 .
P(2) H(26) 2.9540 .
P(2) H(30) 2.8371 .
O(1) H(3) 2.9878 56504
O(1) H(4) 3.2522 56504
O(1) H(9) 2.8606 .
O(1) H(10) 3.3034 .
O(1) H(20) 3.2699 .
N(1) H(2) 3.0109 55504
N(1) H(10) 3.1960 .
N(1) H(18) 2.9949 54501
N(1) H(19) 2.6936 54501
N(1) H(25) 2.9956 .
C(1) H(1) 2.0211 .
C(1) H(2) 3.4183 .
C(1) H(4) 3.2593 .
C(1) H(5) 2.0351 .
C(1) H(6) 2.6952 .
C(1) H(15) 3.4463 .
C(2) H(2) 2.1314 .
C(2) H(3) 3.2527 .
C(2) H(5) 3.2458 .
C(2) H(6) 3.5248 .
C(2) H(15) 3.2457 .
C(3) H(1) 2.0366 .
C(3) H(3) 2.0321 .
C(3) H(4) 3.2451 .
C(4) H(1) 3.2516 .
C(4) H(2) 2.3168 .
C(4) H(4) 2.0290 .
C(4) H(5) 3.2575 .
C(4) H(31) 3.5679 .
C(4) H(36) 3.595(8) 56404
C(5) H(2) 3.5214 .
C(5) H(3) 2.0346 .
C(5) H(5) 2.0301 .
C(5) H(31) 3.2138 .
C(5) H(37) 3.570(7) 56404
C(6) H(1) 3.2485 .
C(6) H(3) 3.2500 .
C(6) H(4) 2.0154 .
C(6) H(6) 2.8375 .
C(6) H(13) 3.4144 56501
C(6) H(31) 3.3587 .
C(7) H(5) 2.8470 .
C(7) H(6) 2.0145 .
C(7) H(7) 3.2462 .
C(7) H(9) 3.2683 .
C(7) H(10) 2.0240 .
C(7) H(11) 2.6110 .
C(7) H(13) 3.5434 56501
C(8) H(5) 2.9101 .
C(8) H(7) 2.0267 .
C(8) H(8) 3.2480 .
C(8) H(10) 3.2255 .
C(8) H(11) 2.7311 .
C(9) H(6) 2.0375 .
C(9) H(8) 2.0164 .
C(9) H(9) 3.2191 .
C(9) H(11) 3.5618 .
C(10) H(6) 3.2465 .
C(10) H(7) 2.0137 .
C(10) H(9) 2.0162 .
C(10) H(10) 3.2426 .
C(11) H(7) 3.2185 .
C(11) H(8) 2.0188 .
C(11) H(10) 2.0405 .
C(11) H(37) 3.434(7) .
C(12) H(6) 3.2258 .
C(12) H(8) 3.2474 .
C(12) H(9) 2.0412 .
C(12) H(11) 3.3852 .
C(12) H(13) 3.5145 56501
C(12) H(37) 3.535(6) .
C(13) H(1) 2.6946 .
C(13) H(6) 3.4506 .
C(13) H(11) 2.0321 .
C(13) H(12) 3.2606 .
C(13) H(14) 3.2486 .
C(13) H(15) 2.0173 .
C(14) H(6) 3.3174 .
C(14) H(12) 2.0374 .
C(14) H(13) 3.2419 .
C(14) H(15) 3.2426 .
C(15) H(11) 2.0318 .
C(15) H(13) 2.0189 .
C(15) H(14) 3.2311 .
C(16) H(5) 3.2109 54501
C(16) H(11) 3.2406 .
C(16) H(12) 2.0176 .
C(16) H(14) 2.0173 .
C(16) H(15) 3.2643 .
C(16) H(19) 3.4681 54501
C(16) H(20) 3.5519 54501
C(17) H(1) 3.4862 .
C(17) H(12) 3.2293 .
C(17) H(13) 2.0185 .
C(17) H(15) 2.0604 .
C(17) H(19) 3.0269 54501
C(17) H(20) 3.4309 54501
C(17) H(23) 3.3129 55404
C(18) H(1) 2.6200 .
C(18) H(11) 3.2460 .
C(18) H(13) 3.2587 .
C(18) H(14) 2.0403 .
C(18) H(19) 3.1764 54501
C(18) H(23) 3.4132 55404
C(19) H(16) 2.0210 .
C(19) H(17) 3.2475 .
C(19) H(19) 3.2567 .
C(19) H(20) 2.0185 .
C(19) H(21) 3.5868 .
C(19) H(25) 3.5214 .
C(19) H(26) 2.8039 .
C(19) H(28) 3.4899 65602
C(20) H(17) 2.0250 .
C(20) H(18) 3.2416 .
C(20) H(20) 3.2299 .
C(20) H(21) 3.4658 .
C(20) H(26) 2.6945 .
C(20) H(28) 3.5263 65602
C(20) H(32) 3.2941 56504
C(20) H(34) 3.5561 65602
C(21) H(16) 2.0268 .
C(21) H(18) 2.0267 .
C(21) H(19) 3.2428 .
C(21) H(27) 3.3583 65602
C(21) H(30) 3.4217 56501
C(21) H(32) 3.0210 56504
C(22) H(3) 3.3328 56504
C(22) H(16) 3.2419 .
C(22) H(17) 2.0222 .
C(22) H(19) 2.0294 .
C(22) H(20) 3.2390 .
C(22) H(27) 3.4840 65602
C(22) H(30) 3.1411 56501
C(22) H(32) 3.5882 56504
C(23) H(3) 2.8959 56504
C(23) H(14) 3.2879 56501
C(23) H(17) 3.2393 .
C(23) H(18) 2.0231 .
C(23) H(20) 2.0292 .
C(24) H(3) 3.3472 56504
C(24) H(14) 3.2659 56501
C(24) H(16) 3.2308 .
C(24) H(18) 3.2384 .
C(24) H(19) 2.0321 .
C(25) H(16) 3.3437 .
C(25) H(21) 2.0197 .
C(25) H(22) 3.2575 .
C(25) H(24) 3.2531 .
C(25) H(25) 2.0184 .
C(25) H(30) 2.9544 .
C(26) H(16) 3.2636 .
C(26) H(22) 2.0313 .
C(26) H(23) 3.2380 .
C(26) H(25) 3.2215 .
C(26) H(30) 3.0026 .
C(27) H(21) 2.0345 .
C(27) H(23) 2.0095 .
C(27) H(24) 3.1953 .
C(27) H(31) 3.4001 56504
C(27) H(33) 3.5311 55504
C(27) H(34) 3.2645 55504
C(28) H(1) 3.4453 55504
C(28) H(2) 3.5144 55504
C(28) H(21) 3.2347 .
C(28) H(22) 2.0067 .
C(28) H(24) 1.9948 .
C(28) H(25) 3.2375 .
C(28) H(31) 3.0340 56504
C(28) H(34) 3.3428 55504
C(29) H(1) 3.3146 55504
C(29) H(2) 3.0565 55504
C(29) H(4) 3.2936 56504
C(29) H(22) 3.1962 .
C(29) H(23) 2.0041 .
C(29) H(25) 2.0427 .
C(29) H(31) 3.4525 56504
C(30) H(2) 3.2428 55504
C(30) H(21) 3.2208 .
C(30) H(23) 3.2418 .
C(30) H(24) 2.0328 .
C(31) H(16) 2.8970 .
C(31) H(21) 2.6876 .
C(31) H(26) 2.1210 .
C(31) H(27) 3.2725 .
C(31) H(29) 3.2574 .
C(31) H(30) 2.0179 .
C(31) H(35) 3.2049 .
C(32) H(16) 2.7827 .
C(32) H(21) 3.5841 .
C(32) H(27) 2.0629 .
C(32) H(28) 3.2618 .
C(32) H(28) 3.4114 65602
C(32) H(29) 3.3010 65602
C(32) H(30) 3.2310 .
C(32) H(34) 3.0539 65602
C(32) H(35) 3.4272 .
C(33) H(26) 2.1306 .
C(33) H(26) 3.5995 64602
C(33) H(28) 2.0124 .
C(33) H(29) 3.2217 .
C(33) H(29) 3.3458 65602
C(33) H(34) 3.0230 65602
C(34) H(26) 3.3407 .
C(34) H(26) 2.6906 64602
C(34) H(27) 1.9968 .
C(34) H(29) 2.0222 .
C(34) H(30) 3.2401 .
C(35) H(26) 2.9006 64602
C(35) H(27) 3.2191 .
C(35) H(27) 3.1808 64602
C(35) H(28) 2.0203 .
C(35) H(30) 2.0257 .
C(35) H(31) 3.5349 64602
C(36) H(18) 3.2851 54501
C(36) H(21) 2.7574 .
C(36) H(26) 3.3350 .
C(36) H(27) 3.5422 64602
C(36) H(28) 3.2392 .
C(36) H(29) 2.0325 .
C(36) H(35) 3.3541 .
C(37) H(28) 3.5610 65602
C(37) H(29) 3.0873 65602
C(37) H(31) 2.0278 .
C(37) H(32) 3.2530 .
C(37) H(34) 3.2435 .
C(37) H(35) 2.0337 .
C(38) H(29) 2.8718 65602
C(38) H(32) 2.0116 .
C(38) H(33) 3.2328 .
C(38) H(35) 3.2476 .
C(39) H(17) 3.4563 64602
C(39) H(29) 3.3516 65602
C(39) H(31) 2.0137 .
C(39) H(33) 2.0289 .
C(39) H(34) 3.2167 .
C(40) H(16) 3.1656 64602
C(40) H(17) 3.1765 64602
C(40) H(31) 3.2300 .
C(40) H(32) 2.0090 .
C(40) H(34) 2.0157 .
C(40) H(35) 3.2514 .
C(41) H(16) 3.0338 64602
C(41) H(17) 3.5529 64602
C(41) H(22) 3.5953 55404
C(41) H(23) 3.5961 55404
C(41) H(32) 3.2131 .
C(41) H(33) 2.0204 .
C(41) H(35) 2.0317 .
C(42) H(1) 3.5334 .
C(42) H(15) 3.2514 .
C(42) H(31) 3.2404 .
C(42) H(33) 3.2484 .
C(42) H(34) 2.0159 .
C(43) H(10) 2.7204 .
C(43) H(15) 3.5290 .
C(43) H(18) 3.1071 54501
C(43) H(19) 3.2283 54501
C(43) H(25) 2.7944 .
H(1) C(28) 3.4453 55404
H(1) C(29) 3.3146 55404
H(2) N(1) 3.0109 55404
H(2) C(28) 3.5144 55404
H(2) C(29) 3.0565 55404
H(2) C(30) 3.2428 55404
H(3) O(1) 2.9878 56404
H(3) C(22) 3.3328 56404
H(3) C(23) 2.8959 56404
H(3) C(24) 3.3472 56404
H(4) O(1) 3.2522 56404
H(4) C(29) 3.2936 56404
H(5) C(16) 3.2109 56501
H(13) C(6) 3.4144 54501
H(13) C(7) 3.5434 54501
H(13) C(12) 3.5145 54501
H(14) S(1) 3.0277 54501
H(14) C(23) 3.2879 54501
H(14) C(24) 3.2659 54501
H(16) C(40) 3.1656 65602
H(16) C(41) 3.0338 65602
H(17) C(39) 3.4563 65602
H(17) C(40) 3.1765 65602
H(17) C(41) 3.5529 65602
H(18) N(1) 2.9949 56501
H(18) C(36) 3.2851 56501
H(18) C(43) 3.1071 56501
H(19) N(1) 2.6936 56501
H(19) C(16) 3.4681 56501
H(19) C(17) 3.0269 56501
H(19) C(18) 3.1764 56501
H(19) C(43) 3.2283 56501
H(20) C(16) 3.5519 56501
H(20) C(17) 3.4309 56501
H(22) C(41) 3.5953 55504
H(23) C(17) 3.3129 55504
H(23) C(18) 3.4132 55504
H(23) C(41) 3.5961 55504
H(26) C(33) 3.5995 65602
H(26) C(34) 2.6906 65602
H(26) C(35) 2.9006 65602
H(27) C(21) 3.3583 64602
H(27) C(22) 3.4840 64602
H(27) C(35) 3.1808 65602
H(27) C(36) 3.5422 65602
H(28) S(1) 2.9147 64602
H(28) C(19) 3.4899 64602
H(28) C(20) 3.5263 64602
H(28) C(32) 3.4114 64602
H(28) C(37) 3.5610 64602
H(29) C(32) 3.3010 64602
H(29) C(33) 3.3458 64602
H(29) C(37) 3.0873 64602
H(29) C(38) 2.8718 64602
H(29) C(39) 3.3516 64602
H(30) C(21) 3.4217 54501
H(30) C(22) 3.1411 54501
H(31) C(27) 3.4001 56404
H(31) C(28) 3.0340 56404
H(31) C(29) 3.4525 56404
H(31) C(35) 3.5349 65602
H(32) C(20) 3.2941 56404
H(32) C(21) 3.0210 56404
H(32) C(22) 3.5882 56404
H(33) C(27) 3.5311 55404
H(34) C(20) 3.5561 64602
H(34) C(27) 3.2645 55404
H(34) C(28) 3.3428 55404
H(34) C(32) 3.0539 64602
H(34) C(33) 3.0230 64602
H(36) C(4) 3.595(8) 56504
H(37) C(5) 3.570(7) 56504

loop_
_geom_torsion_atom_site_label_1
_geom_torsion_atom_site_label_2
_geom_torsion_atom_site_label_3
_geom_torsion_atom_site_label_4
_geom_torsion
Pd(1) S(1) C(37) C(38) -155.6(4)
Pd(1) S(1) C(37) C(42) 25.5(5)
Pd(1) P(1) C(1) C(2) -101.8(4)
Pd(1) P(1) C(1) C(6) 74.8(4)
C(7) P(1) C(1) C(2) 136.2(4)
C(7) P(1) C(1) C(6) -47.2(4)
C(13) P(1) C(1) C(2) 26.5(5)
C(13) P(1) C(1) C(6) -156.9(4)
Pd(1) P(1) C(7) C(8) -158.6(5)
Pd(1) P(1) C(7) C(12) 19.8(5)
C(1) P(1) C(7) C(8) -30.3(5)
C(1) P(1) C(7) C(12) 148.1(4)
C(13) P(1) C(7) C(8) 78.5(5)
C(13) P(1) C(7) C(12) -103.1(4)
Pd(1) P(1) C(13) C(14) -128.9(4)
Pd(1) P(1) C(13) C(18) 51.2(5)
C(1) P(1) C(13) C(14) 99.4(4)
C(1) P(1) C(13) C(18) -80.5(5)
C(7) P(1) C(13) C(14) -8.6(5)
C(7) P(1) C(13) C(18) 171.6(4)
P(1) C(1) C(2) C(3) 178.3(5)
C(6) C(1) C(2) C(3) 1.7(8)
P(1) C(1) C(6) C(5) -179.7(5)
C(2) C(1) C(6) C(5) -3.0(8)
C(1) C(2) C(3) C(4) 1(1)
C(2) C(3) C(4) C(5) -2(1)
C(3) C(4) C(5) C(6) 1(1)
C(4) C(5) C(6) C(1) 1(1)
P(1) C(7) C(8) C(9) 179.1(6)
C(12) C(7) C(8) C(9) 0(1)
P(1) C(7) C(12) C(11) 179.7(5)
C(8) C(7) C(12) C(11) -1.9(8)
C(7) C(8) C(9) C(10) 0(1)
C(8) C(9) C(10) C(11) 1(1)
C(9) C(10) C(11) C(12) -2(1)
C(10) C(11) C(12) C(7) 2.8(9)
P(1) C(13) C(14) C(15) 179.2(6)
C(18) C(13) C(14) C(15) -0.9(9)
P(1) C(13) C(18) C(17) 178.7(6)
C(14) C(13) C(18) C(17) -1.2(9)
C(13) C(14) C(15) C(16) 2(1)
C(14) C(15) C(16) C(17) -1(1)
C(15) C(16) C(17) C(18) 0(1)
C(16) C(17) C(18) C(13) 1(1)
P(2) C(19) C(20) C(21) 174.0(5)
C(24) C(19) C(20) C(21) 0.6(8)
P(2) C(19) C(24) C(23) -173.4(4)
C(20) C(19) C(24) C(23) 0.2(5)
C(19) C(20) C(21) C(22) -1.4(9)
C(20) C(21) C(22) C(23) 1(1)
C(21) C(22) C(23) C(24) -0.6(9)
C(22) C(23) C(24) C(19) -0.2(6)
P(2) C(25) C(26) C(27) -172.2(6)
C(30) C(25) C(26) C(27) -1(1)
P(2) C(25) C(30) C(29) 171.3(5)
C(26) C(25) C(30) C(29) -0.0(8)
C(25) C(26) C(27) C(28) 1(1)
C(26) C(27) C(28) C(29) 0(1)
C(27) C(28) C(29) C(30) -1(1)
C(28) C(29) C(30) C(25) 1(1)
P(2) C(31) C(32) C(33) 175.1(5)
C(36) C(31) C(32) C(33) 1.5(9)
P(2) C(31) C(36) C(35) -176.0(6)
C(32) C(31) C(36) C(35) -2(1)
C(31) C(32) C(33) C(34) 0(1)
C(32) C(33) C(34) C(35) -1(1)
C(33) C(34) C(35) C(36) 1(1)
C(34) C(35) C(36) C(31) 1(1)
S(1) C(37) C(38) C(39) -178.9(6)
C(42) C(37) C(38) C(39) 0.1(7)
S(1) C(37) C(42) C(41) 179.1(5)
C(38) C(37) C(42) C(41) 0.3(7)
C(37) C(38) C(39) C(40) -1(1)
C(38) C(39) C(40) C(41) 1(1)
C(39) C(40) C(41) C(42) -1(1)
C(40) C(41) C(42) C(37) 0.4(8)
